data_4063325
loop_
_publ_author_name
'Seiji Ogo'
'Yoshitaka Takebe'
'Keiji Uehara'
'Takayuki Yamazaki'
'Hidetaka Nakai'
'Yoshihito Watanabe'
'Shunichi Fukuzumi'

_publ_section_title
;
 pH-Dependent C-C Coupling Reactions Catalyzed by Water-Soluble
 Palladacyclic Aqua Catalysts in Water
;
_journal_issue 2
_journal_name_full Organometallics
_journal_page_first 331
_journal_page_last 338
_journal_paper_doi 10.1021/om0503592
_journal_volume 25
_journal_year 2006
_chemical_formula_sum 'C18 H33 F6 O3 P3 Pd'
_chemical_formula_weight 610.77
_space_group_IT_number 2
_symmetry_cell_setting triclinic
_symmetry_Int_Tables_number 2
_symmetry_space_group_name_Hall '-P 1'
_symmetry_space_group_name_H-M 'P -1'
_cell_angle_alpha 95.359(8)
_cell_angle_beta 95.705(7)
_cell_angle_gamma 99.059(6)
_cell_formula_units_Z 2
_cell_length_a 8.821(1)
_cell_length_b 11.261(2)
_cell_length_c 13.800(2)
_cell_measurement_reflns_used 4783
_cell_measurement_temperature 223.2
_cell_measurement_theta_max 27.5
_cell_measurement_theta_min 3.1
_cell_volume 1338.7(3)
_computing_cell_refinement CRYSTALCLEAR
_computing_data_collection CRYSTALCLEAR
_computing_data_reduction 'teXsan Ver. 1.11'
_computing_publication_material 'teXsan Ver. 1.11'
_computing_structure_refinement 'teXsan Ver. 1.10'
_computing_structure_solution SIR92
_diffrn_detector_area_resol_mean 14.62
_diffrn_measured_fraction_theta_full 0.9910
_diffrn_measured_fraction_theta_max 0.9910
_diffrn_measurement_device_type 'Rigaku/MSC Mercury CCD'
_diffrn_measurement_method \w
_diffrn_radiation_type 'Mo K\a'
_diffrn_radiation_wavelength 0.7107
_diffrn_reflns_av_R_equivalents 0.021
_diffrn_reflns_limit_h_max 11
_diffrn_reflns_limit_h_min -11
_diffrn_reflns_limit_k_max 14
_diffrn_reflns_limit_k_min -14
_diffrn_reflns_limit_l_max 16
_diffrn_reflns_limit_l_min -16
_diffrn_reflns_number 9979
_diffrn_reflns_theta_full 27.47
_diffrn_reflns_theta_max 27.47
_exptl_absorpt_coefficient_mu 0.930
_exptl_absorpt_correction_T_max 0.906
_exptl_absorpt_correction_T_min 0.852
_exptl_absorpt_correction_type multi-scan
_exptl_absorpt_process_details '(Jacobson, 1998)'
_exptl_crystal_colour Colorless
_exptl_crystal_density_diffrn 1.515
_exptl_crystal_density_method 'not measured'
_exptl_crystal_description Block
_exptl_crystal_size_max 0.300
_exptl_crystal_size_mid 0.200
_exptl_crystal_size_min 0.200
_refine_diff_density_max 1.78
_refine_diff_density_min -0.55
_refine_ls_extinction_method none
_refine_ls_goodness_of_fit_ref 1.148
_refine_ls_hydrogen_treatment refU
_refine_ls_number_parameters 313
_refine_ls_number_reflns 5684
_refine_ls_R_factor_gt 0.0504
_refine_ls_shift/su_max 0.0012
_refine_ls_structure_factor_coef Fsqd
_refine_ls_weighting_details 'w = 1/[\s^2^(Fo^2^) + (0.10000(Max(Fo^2^,0) + 2Fc^2^)/3)^2^]'
_refine_ls_weighting_scheme calc
_refine_ls_wR_factor_ref 0.1426
_reflns_number_gt 5100
_reflns_number_total 5684
_reflns_threshold_expression F^2^>2.0\s(F^2^)
_cod_original_sg_symbol_H-M 'P -1         '
_cod_original_formula_sum 'C18 H33 F6 O3 P3 Pd '
_cod_database_code 4063325

loop_
_symmetry_equiv_pos_as_xyz
x,y,z
-x,-y,-z

loop_
_atom_site_label
_atom_site_type_symbol
_atom_site_fract_x
_atom_site_fract_y
_atom_site_fract_z
_atom_site_U_iso_or_equiv
_atom_site_adp_type
_atom_site_occupancy
_atom_site_calc_flag
Pd(1) Pd 0.33598(3) 0.33380(2) 0.75161(2) 0.03980(9) Uani 1.00 d
P(1) P 0.23561(10) 0.50276(8) 0.80035(7) 0.0432(2) Uani 1.00 d
P(2) P 0.3670(1) 0.13440(8) 0.73482(7) 0.0450(2) Uani 1.00 d
P(3) P 0.3012(1) 0.2695(1) 0.36693(9) 0.0637(3) Uani 1.00 d
F(1) F 0.2462(8) 0.3474(8) 0.4481(4) 0.215(3) Uani 1.00 d
F(2) F 0.1350(6) 0.2308(7) 0.3173(5) 0.183(3) Uani 1.00 d
F(3) F 0.307(1) 0.1684(8) 0.4273(6) 0.264(5) Uani 1.00 d
F(4) F 0.3054(10) 0.3758(5) 0.2991(5) 0.176(3) Uani 1.00 d
F(5) F 0.4706(6) 0.3234(8) 0.4073(6) 0.227(3) Uani 1.00 d
F(6) F 0.3679(7) 0.1978(5) 0.2844(4) 0.148(2) Uani 1.00 d
O(1) O 0.4668(4) 0.3951(3) 0.6364(2) 0.0684(10) Uani 1.00 d
O(2) O 0.1593(4) 0.4710(2) 0.9003(2) 0.0608(8) Uani 1.00 d
O(3) O 0.3023(4) 0.0808(2) 0.8325(2) 0.0574(8) Uani 1.00 d
C(1) C 0.2329(4) 0.2770(3) 0.8635(3) 0.0421(8) Uani 1.00 d
C(2) C 0.2326(4) 0.1596(3) 0.8889(3) 0.0475(9) Uani 1.00 d
C(3) C 0.1665(5) 0.1204(4) 0.9698(3) 0.061(1) Uani 1.00 d
C(4) C 0.0972(6) 0.1999(4) 1.0261(3) 0.067(1) Uani 1.00 d
C(5) C 0.0940(5) 0.3160(4) 1.0032(3) 0.062(1) Uani 1.00 d
C(6) C 0.1617(4) 0.3532(3) 0.9224(3) 0.0487(9) Uani 1.00 d
C(7) C 0.0738(5) 0.5312(4) 0.7179(4) 0.066(1) Uani 1.00 d
C(8) C -0.0529(7) 0.4211(7) 0.6983(7) 0.123(3) Uani 1.00 d
C(9) C 0.1308(7) 0.5687(5) 0.6231(4) 0.081(2) Uani 1.00 d
C(10) C 0.3607(4) 0.6471(3) 0.8391(3) 0.0487(9) Uani 1.00 d
C(11) C 0.2780(7) 0.7456(4) 0.8812(4) 0.073(1) Uani 1.00 d
C(12) C 0.4959(7) 0.6283(5) 0.9100(5) 0.086(2) Uani 1.00 d
C(13) C 0.2397(5) 0.0412(4) 0.6336(3) 0.057(1) Uani 1.00 d
C(14) C 0.0788(7) 0.0679(6) 0.6379(5) 0.091(2) Uani 1.00 d
C(15) C 0.2458(8) -0.0927(4) 0.6319(4) 0.084(2) Uani 1.00 d
C(16) C 0.5574(5) 0.0915(4) 0.7377(4) 0.064(1) Uani 1.00 d
C(17) C 0.6272(7) 0.1214(6) 0.6449(5) 0.086(2) Uani 1.00 d
C(18) C 0.6608(9) 0.1548(8) 0.8298(5) 0.107(3) Uani 1.00 d
H(1) H 0.1686 0.0403 0.9858 0.06(1) Uiso 1.00 calc
H(2) H 0.0516 0.1742 1.0821 0.07(1) Uiso 1.00 calc
H(3) H 0.0464 0.3702 1.0425 0.11(1) Uiso 1.00 calc
H(4) H 0.0322 0.5960 0.7477 0.07(1) Uiso 1.00 calc
H(5) H -0.1390 0.4382 0.6587 0.10(1) Uiso 1.00 calc
H(6) H -0.0836 0.3965 0.7582 0.08(1) Uiso 1.00 calc
H(7) H -0.0145 0.3552 0.6642 0.13(1) Uiso 1.00 calc
H(8) H 0.0487 0.5907 0.5826 0.18(1) Uiso 1.00 calc
H(9) H 0.1676 0.5030 0.5897 0.09(1) Uiso 1.00 calc
H(10) H 0.2128 0.6358 0.6376 0.11(1) Uiso 1.00 calc
H(11) H 0.4036 0.6744 0.7830 0.07(1) Uiso 1.00 calc
H(12) H 0.1965 0.7566 0.8341 0.16(1) Uiso 1.00 calc
H(13) H 0.2370 0.7228 0.9389 0.08(1) Uiso 1.00 calc
H(14) H 0.3492 0.8194 0.8962 0.12(1) Uiso 1.00 calc
H(15) H 0.4561 0.5999 0.9686 0.15(1) Uiso 1.00 calc
H(16) H 0.5470 0.5683 0.8818 0.07(1) Uiso 1.00 calc
H(17) H 0.5648 0.7012 0.9285 0.09(1) Uiso 1.00 calc
H(18) H 0.2722 0.0664 0.5740 0.07(1) Uiso 1.00 calc
H(19) H 0.0419 0.0428 0.6980 0.07(1) Uiso 1.00 calc
H(20) H 0.0110 0.0247 0.5845 0.15(1) Uiso 1.00 calc
H(21) H 0.0783 0.1520 0.6384 0.13(1) Uiso 1.00 calc
H(22) H 0.2174 -0.1199 0.6918 0.11(1) Uiso 1.00 calc
H(23) H 0.1776 -0.1366 0.5788 0.09(1) Uiso 1.00 calc
H(24) H 0.3488 -0.1058 0.6248 0.07(1) Uiso 1.00 calc
H(25) H 0.5468 0.0065 0.7403 0.11(1) Uiso 1.00 calc
H(26) H 0.5618 0.0814 0.5894 0.18(1) Uiso 1.00 calc
H(27) H 0.7260 0.0974 0.6460 0.10(1) Uiso 1.00 calc
H(28) H 0.6398 0.2071 0.6421 0.07(1) Uiso 1.00 calc
H(29) H 0.6255 0.1255 0.8863 0.11(1) Uiso 1.00 calc
H(30) H 0.7647 0.1425 0.8255 0.13(1) Uiso 1.00 calc
H(31) H 0.6598 0.2406 0.8332 0.12(1) Uiso 1.00 calc
H(32) H 0.4762 0.4772 0.6235 0.12(1) Uiso 1.00 calc
H(33) H 0.4700 0.3841 0.5768 0.09(1) Uiso 1.00 calc

loop_
_atom_site_aniso_label
_atom_site_aniso_U_11
_atom_site_aniso_U_22
_atom_site_aniso_U_33
_atom_site_aniso_U_12
_atom_site_aniso_U_13
_atom_site_aniso_U_23
Pd(1) 0.0439(2) 0.0317(2) 0.0453(2) 0.0061(1) 0.0114(1) 0.00564(10)
P(1) 0.0430(4) 0.0332(4) 0.0552(5) 0.0090(3) 0.0100(3) 0.0051(3)
P(2) 0.0539(5) 0.0320(4) 0.0513(5) 0.0091(3) 0.0134(4) 0.0044(3)
P(3) 0.0590(6) 0.0575(6) 0.0775(7) 0.0125(5) 0.0170(5) 0.0093(5)
F(1) 0.213(7) 0.335(10) 0.115(4) 0.167(7) 0.007(4) -0.079(5)
F(2) 0.093(3) 0.215(7) 0.218(6) 0.001(4) -0.018(4) -0.019(5)
F(3) 0.37(1) 0.251(9) 0.273(8) 0.176(9) 0.187(9) 0.217(8)
F(4) 0.258(8) 0.111(4) 0.191(5) 0.065(5) 0.071(5) 0.069(4)
F(5) 0.085(3) 0.266(9) 0.294(8) 0.028(4) -0.030(4) -0.102(7)
F(6) 0.213(6) 0.115(4) 0.141(4) 0.078(4) 0.066(4) 0.001(3)
O(1) 0.095(2) 0.052(2) 0.062(2) 0.006(2) 0.035(2) 0.012(1)
O(2) 0.070(2) 0.041(1) 0.081(2) 0.016(1) 0.041(1) 0.011(1)
O(3) 0.082(2) 0.036(1) 0.061(1) 0.018(1) 0.023(1) 0.015(1)
C(1) 0.043(2) 0.038(2) 0.046(2) 0.004(1) 0.009(1) 0.006(1)
C(2) 0.053(2) 0.038(2) 0.052(2) 0.006(1) 0.010(1) 0.007(1)
C(3) 0.073(3) 0.047(2) 0.066(2) 0.005(2) 0.022(2) 0.020(2)
C(4) 0.078(3) 0.062(2) 0.066(2) 0.003(2) 0.039(2) 0.019(2)
C(5) 0.068(2) 0.057(2) 0.065(2) 0.008(2) 0.034(2) 0.006(2)
C(6) 0.047(2) 0.040(2) 0.061(2) 0.006(1) 0.017(1) 0.005(1)
C(7) 0.054(2) 0.049(2) 0.094(3) 0.017(2) -0.008(2) 0.003(2)
C(8) 0.066(3) 0.083(4) 0.207(8) -0.011(3) -0.040(4) 0.048(5)
C(9) 0.092(4) 0.081(3) 0.069(3) 0.031(3) -0.017(3) 0.002(2)
C(10) 0.054(2) 0.041(2) 0.050(2) 0.001(1) 0.010(1) 0.006(1)
C(11) 0.097(4) 0.042(2) 0.082(3) 0.011(2) 0.025(3) -0.003(2)
C(12) 0.081(3) 0.063(3) 0.102(4) -0.002(3) -0.022(3) 0.002(3)
C(13) 0.076(3) 0.042(2) 0.050(2) 0.002(2) 0.012(2) 0.001(1)
C(14) 0.068(3) 0.088(4) 0.105(4) 0.005(3) -0.006(3) -0.016(3)
C(15) 0.110(4) 0.039(2) 0.096(4) 0.000(2) 0.008(3) -0.005(2)
C(16) 0.061(2) 0.050(2) 0.084(3) 0.021(2) 0.014(2) 0.006(2)
C(17) 0.067(3) 0.089(4) 0.112(4) 0.026(3) 0.036(3) 0.005(3)
C(18) 0.086(4) 0.142(7) 0.093(4) 0.039(4) -0.010(3) 0.000(4)

loop_
_atom_type_symbol
_atom_type_description
_atom_type_scat_dispersion_real
_atom_type_scat_dispersion_imag
_atom_type_scat_source
C C 0.003 0.002
;International Tables for Crystallography
(1992, Vol. C, Tables 4.2.6.8 and 6.1.1.1)
;
H H 0.000 0.000
;International Tables for Crystallography
(1992, Vol. C, Table 6.1.1.2)
;
F F 0.017 0.010
;International Tables for Crystallography
(1992, Vol. C, Tables 4.2.6.8 and 6.1.1.1)
;
O O 0.011 0.006
;International Tables for Crystallography
(1992, Vol. C, Tables 4.2.6.8 and 6.1.1.1)
;
P P 0.102 0.094
;International Tables for Crystallography
(1992, Vol. C, Tables 4.2.6.8 and 6.1.1.1)
;
Pd Pd -0.999 1.007
;International Tables for Crystallography
(1992, Vol. C, Tables 4.2.6.8 and 6.1.1.1)
;

loop_
_geom_angle_atom_site_label_1
_geom_angle_atom_site_label_2
_geom_angle_atom_site_label_3
_geom_angle
_geom_angle_publ_flag
P(1) Pd(1) P(2) 158.98(4) yes
P(1) Pd(1) O(1) 101.71(9) yes
P(1) Pd(1) C(1) 80.2(1) yes
P(2) Pd(1) O(1) 98.53(9) yes
P(2) Pd(1) C(1) 80.1(1) yes
O(1) Pd(1) C(1) 175.2(1) yes
Pd(1) P(1) O(2) 104.5(1) yes
Pd(1) P(1) C(7) 114.8(1) yes
Pd(1) P(1) C(10) 121.0(1) yes
O(2) P(1) C(7) 104.2(2) yes
O(2) P(1) C(10) 102.8(2) yes
C(7) P(1) C(10) 107.5(2) yes
Pd(1) P(2) O(3) 104.26(10) yes
Pd(1) P(2) C(13) 114.1(1) yes
Pd(1) P(2) C(16) 121.6(2) yes
O(3) P(2) C(13) 103.1(2) yes
O(3) P(2) C(16) 102.7(2) yes
C(13) P(2) C(16) 108.6(2) yes
F(1) P(3) F(2) 90.9(4) yes
F(1) P(3) F(3) 92.5(5) yes
F(1) P(3) F(4) 90.6(4) yes
F(1) P(3) F(5) 89.4(4) yes
F(1) P(3) F(6) 175.6(4) yes
F(2) P(3) F(3) 98.2(5) yes
F(2) P(3) F(4) 84.1(4) yes
F(2) P(3) F(5) 171.7(5) yes
F(2) P(3) F(6) 92.4(4) yes
F(3) P(3) F(4) 176.0(4) yes
F(3) P(3) F(5) 90.1(6) yes
F(3) P(3) F(6) 89.7(4) yes
F(4) P(3) F(5) 87.5(5) yes
F(4) P(3) F(6) 86.9(3) yes
F(5) P(3) F(6) 86.9(4) yes
P(1) O(2) C(6) 114.3(2) yes
P(2) O(3) C(2) 114.6(2) yes
Pd(1) C(1) C(2) 121.5(3) yes
Pd(1) C(1) C(6) 121.4(3) yes
C(2) C(1) C(6) 117.1(3) yes
O(3) C(2) C(1) 119.0(3) yes
O(3) C(2) C(3) 119.0(3) yes
C(1) C(2) C(3) 122.0(3) yes
C(2) C(3) C(4) 118.7(4) yes
C(3) C(4) C(5) 121.2(3) yes
C(4) C(5) C(6) 119.0(4) yes
O(2) C(6) C(1) 119.2(3) yes
O(2) C(6) C(5) 118.7(3) yes
C(1) C(6) C(5) 122.1(4) yes
P(1) C(7) C(8) 111.0(4) yes
P(1) C(7) C(9) 109.6(3) yes
C(8) C(7) C(9) 111.2(5) yes
P(1) C(10) C(11) 114.2(3) yes
P(1) C(10) C(12) 109.4(3) yes
C(11) C(10) C(12) 111.7(4) yes
P(2) C(13) C(14) 108.4(3) yes
P(2) C(13) C(15) 113.4(3) yes
C(14) C(13) C(15) 112.3(5) yes
P(2) C(16) C(17) 109.7(3) yes
P(2) C(16) C(18) 110.1(4) yes
C(17) C(16) C(18) 111.7(5) yes

loop_
_geom_bond_atom_site_label_1
_geom_bond_atom_site_label_2
_geom_bond_distance
_geom_bond_publ_flag
Pd(1) P(1) 2.2948(8) yes
Pd(1) P(2) 2.2977(8) yes
Pd(1) O(1) 2.158(3) yes
Pd(1) C(1) 1.975(4) yes
P(1) O(2) 1.639(3) yes
P(1) C(7) 1.824(4) yes
P(1) C(10) 1.817(4) yes
P(2) O(3) 1.645(3) yes
P(2) C(13) 1.832(4) yes
P(2) C(16) 1.817(4) yes
P(3) F(1) 1.523(4) yes
P(3) F(2) 1.533(5) yes
P(3) F(3) 1.475(5) yes
P(3) F(4) 1.586(5) yes
P(3) F(5) 1.549(6) yes
P(3) F(6) 1.551(4) yes
O(2) C(6) 1.391(4) yes
O(3) C(2) 1.381(4) yes
C(1) C(2) 1.399(5) yes
C(1) C(6) 1.391(5) yes
C(2) C(3) 1.386(5) yes
C(3) C(4) 1.384(6) yes
C(4) C(5) 1.378(6) yes
C(5) C(6) 1.384(5) yes
C(7) C(8) 1.517(7) yes
C(7) C(9) 1.520(8) yes
C(10) C(11) 1.523(6) yes
C(10) C(12) 1.520(7) yes
C(13) C(14) 1.502(8) yes
C(13) C(15) 1.516(6) yes
C(16) C(17) 1.519(8) yes
C(16) C(18) 1.533(8) yes

loop_
_geom_contact_atom_site_label_1
_geom_contact_atom_site_label_2
_geom_contact_distance
_geom_contact_site_symmetry_2
F(1) O(1) 3.039(7) .
F(2) C(7) 3.525(8) 2_566
F(3) C(13) 3.368(6) .
F(3) C(17) 3.48(1) 2_656
F(4) O(1) 3.011(8) 2_666
F(4) C(8) 3.44(1) 2_566
F(4) C(12) 3.52(1) 2_666
F(5) O(1) 3.194(8) .
F(5) O(1) 3.25(1) 2_666
F(6) C(16) 3.416(6) 2_656
F(6) C(10) 3.426(7) 2_666
C(6) C(12) 3.582(7) 2_667

loop_
_geom_hbond_atom_site_label_D
_geom_hbond_atom_site_label_H
_geom_hbond_atom_site_label_A
_geom_hbond_site_symmetry_A
_geom_hbond_distance_DH
_geom_hbond_distance_HA
_geom_hbond_distance_DA
_geom_hbond_angle_DHA
_geom_hbond_publ_flag
O(1) H(33) F(1) 1_555 0.825 2.476 3.038(6) 126.388 no
O(1) H(33) F(5) 1_555 0.825 2.375 3.194(8) 172.044 no
O(1) H(32) F(4) 2_666 0.950 2.418 3.011(6) 120.239 no
O(1) H(32) F(5) 2_666 0.950 2.308 3.254(9) 173.376 no

loop_
_geom_torsion_atom_site_label_1
_geom_torsion_atom_site_label_2
_geom_torsion_atom_site_label_3
_geom_torsion_atom_site_label_4
_geom_torsion
_geom_torsion_publ_flag
Pd(1) P(1) O(2) C(6) -5.7(3) yes
Pd(1) P(1) C(7) C(8) 53.9(6) yes
Pd(1) P(1) C(7) C(9) -69.4(3) yes
Pd(1) P(1) C(10) C(11) -172.6(3) yes
Pd(1) P(1) C(10) C(12) -46.6(4) yes
Pd(1) P(2) O(3) C(2) 7.5(3) yes
Pd(1) P(2) C(13) C(14) -46.7(4) yes
Pd(1) P(2) C(13) C(15) -172.1(3) yes
Pd(1) P(2) C(16) C(17) -70.9(4) yes
Pd(1) P(2) C(16) C(18) 52.4(5) yes
Pd(1) C(1) C(2) O(3) -1.9(5) yes
Pd(1) C(1) C(2) C(3) 177.1(3) yes
Pd(1) C(1) C(6) O(2) 1.9(5) yes
Pd(1) C(1) C(6) C(5) -177.6(3) yes
P(1) Pd(1) P(2) O(3) -26.6(2) yes
P(1) Pd(1) P(2) C(13) 85.2(2) yes
P(1) Pd(1) P(2) C(16) -141.5(2) yes
P(1) Pd(1) C(1) C(2) 177.9(3) yes
P(1) Pd(1) C(1) C(6) -4.3(3) yes
P(1) O(2) C(6) C(1) 3.3(5) yes
P(1) O(2) C(6) C(5) -177.3(3) yes
P(2) Pd(1) P(1) O(2) 25.3(2) yes
P(2) Pd(1) P(1) C(7) -88.2(2) yes
P(2) Pd(1) P(1) C(10) 140.2(2) yes
P(2) Pd(1) C(1) C(2) 5.1(3) yes
P(2) Pd(1) C(1) C(6) -177.0(3) yes
P(2) O(3) C(2) C(1) -4.5(5) yes
P(2) O(3) C(2) C(3) 176.4(3) yes
O(1) Pd(1) P(1) O(2) -170.5(2) yes
O(1) Pd(1) P(1) C(7) 76.1(2) yes
O(1) Pd(1) P(1) C(10) -55.6(2) yes
O(1) Pd(1) P(2) O(3) 169.1(2) yes
O(1) Pd(1) P(2) C(13) -79.2(2) yes
O(1) Pd(1) P(2) C(16) 54.1(2) yes
O(1) Pd(1) C(1) C(2) -68(1) yes
O(1) Pd(1) C(1) C(6) 109(1) yes
O(2) P(1) Pd(1) C(1) 5.0(2) yes
O(2) P(1) C(7) C(8) -59.8(5) yes
O(2) P(1) C(7) C(9) 177.0(3) yes
O(2) P(1) C(10) C(11) -56.9(3) yes
O(2) P(1) C(10) C(12) 69.2(4) yes
O(2) C(6) C(1) C(2) 179.8(3) yes
O(2) C(6) C(5) C(4) -179.4(4) yes
O(3) P(2) Pd(1) C(1) -6.3(2) yes
O(3) P(2) C(13) C(14) 65.7(4) yes
O(3) P(2) C(13) C(15) -59.7(4) yes
O(3) P(2) C(16) C(17) 173.3(3) yes
O(3) P(2) C(16) C(18) -63.4(5) yes
O(3) C(2) C(1) C(6) -179.9(3) yes
O(3) C(2) C(3) C(4) 179.8(4) yes
C(1) Pd(1) P(1) C(7) -108.4(2) yes
C(1) Pd(1) P(1) C(10) 119.9(2) yes
C(1) Pd(1) P(2) C(13) 105.5(2) yes
C(1) Pd(1) P(2) C(16) -121.3(2) yes
C(1) C(2) C(3) C(4) 0.8(7) yes
C(1) C(6) C(5) C(4) 0.0(7) yes
C(2) O(3) P(2) C(13) -112.0(3) yes
C(2) O(3) P(2) C(16) 135.1(3) yes
C(2) C(1) C(6) C(5) 0.4(6) yes
C(2) C(3) C(4) C(5) -0.3(8) yes
C(3) C(2) C(1) C(6) -0.8(6) yes
C(3) C(4) C(5) C(6) 0.0(8) yes
C(6) O(2) P(1) C(7) 115.1(3) yes
C(6) O(2) P(1) C(10) -132.9(3) yes
C(7) P(1) C(10) C(11) 52.7(4) yes
C(7) P(1) C(10) C(12) 178.7(4) yes
C(8) C(7) P(1) C(10) -168.3(5) yes
C(9) C(7) P(1) C(10) 68.4(3) yes
C(13) P(2) C(16) C(17) 64.6(4) yes
C(13) P(2) C(16) C(18) -172.1(4) yes
C(14) C(13) P(2) C(16) 174.2(4) yes
C(15) C(13) P(2) C(16) 48.7(4) yes
C(15) C(13) P(2) C(16) 48.7(4) yes
